data_9001664
loop_
_publ_author_name
'Dai, Y. S.'
'Post, J. E.'
'Appleman, D. E.'

_publ_section_title
;
 Crystal structure of minehillite: Twinning and structural relationships to
 reyerite
;
_journal_name_full 'American Mineralogist'
_journal_page_first 173
_journal_page_last 178
_journal_volume 80
_journal_year 1995
_chemical_formula_sum 'Al2 Ca14 H8 K0.948 O64 Si20 Zn2.406'
_chemical_name_mineral Minehillite
_space_group_IT_number 165
_symmetry_space_group_name_Hall '-P 3 2"c'
_symmetry_space_group_name_H-M 'P -3 c 1'
_cell_angle_alpha 90
_cell_angle_beta 90
_cell_angle_gamma 120
_cell_length_a 9.777
_cell_length_b 9.777
_cell_length_c 33.293
_cell_formula_units_Z 2
_cell_volume 2756.099
_database_code_amcsd 0001716
_exptl_crystal_density_diffrn 2.896
_cod_original_formula_sum 'K.948 Zn2.406 Al2 Ca14 Si20 O64 H8'
_cod_database_code 9001664

loop_
_space_group_symop_operation_xyz
x,y,z
-y,-x,1/2+z
y,-x+y,-z
-x,-x+y,1/2-z
-x+y,-x,z
-x+y,y,1/2+z
-x,-y,-z
y,x,1/2-z
-y,x-y,z
x,x-y,1/2+z
x-y,x,-z
x-y,-y,1/2-z

loop_
_atom_site_label
_atom_site_fract_x
_atom_site_fract_y
_atom_site_fract_z
_atom_site_occupancy
_atom_site_U_iso_or_equiv
K 0.00000 0.00000 0.25000 0.94800 0.02310
Zn 0.00000 0.49431 0.25000 0.80200 0.00980
Al 0.33333 0.66667 0.25112 1.00000 0.00800
Ca1 0.33333 0.66667 0.11288 1.00000 0.00980
Ca2 0.91036 0.38794 0.11169 1.00000 0.01000
Ca3 0.75653 -0.05187 0.09618 1.00000 0.01130
Si1 0.66667 0.33333 0.03155 1.00000 0.00740
Si2 0.75810 0.12460 0.18744 1.00000 0.00760
Si3 0.87270 0.23860 0.31193 1.00000 0.00710
Si4 0.89340 0.20800 0.02173 1.00000 0.00790
O-h1 0.00000 0.00000 0.12290 1.00000 0.01500
O2 0.66667 0.33333 0.07930 1.00000 0.01070
O-h3 0.10000 0.60770 0.07794 1.00000 0.01210
O4 0.72460 -0.05160 0.19881 1.00000 0.01290
O5 0.58710 -0.26820 0.14137 1.00000 0.01220
O6 0.17290 0.51000 0.21832 1.00000 0.01040
O7 0.29490 0.05650 0.19824 1.00000 0.01550
O8 0.51350 0.34780 0.21654 1.00000 0.01060
O9 0.41030 0.27460 0.14053 1.00000 0.01180
O10 0.26000 0.23710 0.01397 1.00000 0.01340
O11 0.50350 0.18970 0.01354 1.00000 0.01350
O12 0.26540 0.04640 0.06664 1.00000 0.01360
H1 0.00000 0.00000 0.14100 1.00000 0.02000
H2 0.11500 0.61000 0.05900 1.00000 0.02000

loop_
_cod_related_entry_id
_cod_related_entry_database
_cod_related_entry_code
1 AMCSD 0001716
